data_4308403
loop_
_publ_author_name
'Belai, Nebebech'
'Dickman, Michael H.'
'Pope, Michael T.'
'Contant, Roland'
'Keita, Bineta'
'Mbomekalle, Israel-Martyr'
'Nadjo, Louis'

_publ_section_title
;
 Confirmation of the Semivacant Wells--Dawson Polyoxotungstate Skeleton.
 The Structures of [Ce{X(H4)W17O61}2]19- (X = P, As) Indicate the Probable
 Location of Internal Protons
;
_journal_coden_ASTM INOCAJ
_journal_issue 2
_journal_name_full 'Inorganic Chemistry'
_journal_page_first 169
_journal_page_last 171
_journal_paper_doi 10.1021/ic048920w
_journal_volume 44
_journal_year 2005
_chemical_formula_sum 'Ce K10 O141.6 P2 W34'
_chemical_formula_weight 9109.56
_space_group_IT_number 18
_symmetry_cell_setting orthorhombic
_symmetry_space_group_name_Hall 'P 2 2ab'
_symmetry_space_group_name_H-M 'P 21 21 2'
_atom_sites_solution_hydrogens geom
_atom_sites_solution_primary direct
_atom_sites_solution_secondary difmap
_audit_creation_method SHELXL-97
_cell_angle_alpha 90.00
_cell_angle_beta 90.00
_cell_angle_gamma 90.00
_cell_formula_units_Z 2
_cell_length_a 43.477(16)
_cell_length_b 12.427(5)
_cell_length_c 14.861(6)
_cell_measurement_reflns_used 979
_cell_measurement_temperature 182(2)
_cell_measurement_theta_max 55.778
_cell_measurement_theta_min 5.113
_cell_volume 8029(5)
_computing_cell_refinement 'SAINT, Bruker'
_computing_data_collection 'Bruker SMART'
_computing_data_reduction 'SAINT, Bruker'
_computing_molecular_graphics 'X-SEED, L .Barbour(1999);http://x-seed.net/'
_computing_publication_material 'X-SEED, L .Barbour(1999);http://x-seed.net/'
_computing_structure_refinement 'SHELXL-97 (Sheldrick, 1997)'
_computing_structure_solution 'SHELXS-97 (Sheldrick, 1990)'
_diffrn_ambient_temperature 182(2)
_diffrn_measured_fraction_theta_full 1.000
_diffrn_measured_fraction_theta_max 1.000
_diffrn_measurement_device_type 'CCD area detector'
_diffrn_measurement_method 'phi and omega scan'
_diffrn_radiation_monochromator graphite
_diffrn_radiation_source 'fine-focus sealed tube'
_diffrn_radiation_type MoK\a
_diffrn_radiation_wavelength 0.71073
_diffrn_reflns_av_R_equivalents 0.1034
_diffrn_reflns_av_sigmaI/netI 0.0681
_diffrn_reflns_limit_h_max 51
_diffrn_reflns_limit_h_min -51
_diffrn_reflns_limit_k_max 14
_diffrn_reflns_limit_k_min -14
_diffrn_reflns_limit_l_max 17
_diffrn_reflns_limit_l_min -17
_diffrn_reflns_number 74016
_diffrn_reflns_theta_full 25.00
_diffrn_reflns_theta_max 25.00
_diffrn_reflns_theta_min 1.45
_exptl_absorpt_coefficient_mu 24.895
_exptl_absorpt_correction_T_max 0.070425
_exptl_absorpt_correction_T_min 0.020880
_exptl_absorpt_correction_type multi-scan
_exptl_crystal_colour orange
_exptl_crystal_density_diffrn 3.768
_exptl_crystal_density_method 'not measured'
_exptl_crystal_description needle
_exptl_crystal_F_000 7854
_exptl_crystal_size_max 0.32
_exptl_crystal_size_mid 0.14
_exptl_crystal_size_min 0.12
_refine_diff_density_max 4.855
_refine_diff_density_min -2.374
_refine_diff_density_rms 0.773
_refine_ls_abs_structure_details 'Flack H D (1983), Acta Cryst. A39, 876-881'
_refine_ls_abs_structure_Flack 0.16(2)
_refine_ls_extinction_coef 0.00052(2)
_refine_ls_extinction_expression Fc^*^=kFc[1+0.001xFc^2^\l^3^/sin(2\q)]^-1/4^
_refine_ls_extinction_method SHELXL
_refine_ls_goodness_of_fit_ref 1.076
_refine_ls_hydrogen_treatment mixed
_refine_ls_matrix_type full
_refine_ls_number_parameters 522
_refine_ls_number_reflns 14161
_refine_ls_number_restraints 0
_refine_ls_restrained_S_all 1.076
_refine_ls_R_factor_all 0.0825
_refine_ls_R_factor_gt 0.0711
_refine_ls_shift/su_max 0.001
_refine_ls_shift/su_mean 0.000
_refine_ls_structure_factor_coef Fsqd
_refine_ls_weighting_details 'calc w=1/[\s^2^(Fo^2^)+(0.0950P)^2^+350.0000P] where P=(Fo^2^+2Fc^2^)/3'
_refine_ls_weighting_scheme calc
_refine_ls_wR_factor_gt 0.1681
_refine_ls_wR_factor_ref 0.1738
_reflns_number_gt 12387
_reflns_number_total 14161
_reflns_threshold_expression >2sigma(I)
_cod_data_source_file ic048920wsi20040806_104519_2.cif
_cod_data_source_block c:\mike\work04~2\p21212
_cod_depositor_comments
;
The following automatic conversions were performed:
'_symmetry_cell_setting' value 'Orthorhombic' changed to 'orthorhombic'
according to '/home/saulius/struct/CIF-dictionaries/cif_core.dic'
dictionary named 'cif_core.dic' version 2.4.1 from 2010-06-29.

Automatic conversion script
Id: cif_fix_enum 1527 2010-12-29 10:47:43Z saulius 

The following automatic conversions were performed:

data name '_atom_site_symetry_multiplicity' was replaced with
'_atom_site_symmetry_multiplicity' as specified in the replacement
file 'data/replacement-values/replacement_tags.lst'.

Automatic conversion script
Id: cif_correct_tags 9268 2022-04-12 08:56:07Z antanas 
;
_cod_original_formula_sum 'Ce K10 O141.60 P2 W34'
_cod_database_code 4308403

loop_
_symmetry_equiv_pos_as_xyz
'x, y, z'
'-x, -y, z'
'x+1/2, -y+1/2, -z'
'-x+1/2, y+1/2, -z'

loop_
_atom_site_label
_atom_site_type_symbol
_atom_site_fract_x
_atom_site_fract_y
_atom_site_fract_z
_atom_site_U_iso_or_equiv
_atom_site_adp_type
_atom_site_occupancy
_atom_site_symmetry_multiplicity
_atom_site_calc_flag
_atom_site_refinement_flags
_atom_site_disorder_assembly
_atom_site_disorder_group
W2 W 0.04852(3) 0.75433(11) 0.93613(9) 0.0218(3) Uani 1 1 d . . .
W3 W 0.07349(3) 0.51826(11) 0.85597(9) 0.0202(3) Uani 1 1 d . . .
W4 W 0.13065(3) 0.83840(11) 0.97972(10) 0.0219(3) Uani 1 1 d . . .
W5 W 0.15580(3) 0.59794(11) 0.90170(9) 0.0202(3) Uani 1 1 d . . .
W6 W 0.12551(3) 0.34778(10) 0.99847(9) 0.0202(3) Uani 1 1 d . . .
W7 W 0.06878(3) 0.35816(10) 1.15782(9) 0.0185(3) Uani 1 1 d . . .
W8 W 0.04169(3) 0.61626(10) 1.24042(9) 0.0172(3) Uani 1 1 d . . .
W9 W 0.07450(3) 0.84788(10) 1.16450(9) 0.0207(3) Uani 1 1 d . . .
W10 W 0.19426(3) 0.83393(11) 1.15457(10) 0.0229(3) Uani 1 1 d . . .
W11 W 0.21916(3) 0.60184(11) 1.07797(9) 0.0213(3) Uani 1 1 d . . .
W12 W 0.18827(3) 0.34724(11) 1.17420(10) 0.0237(3) Uani 1 1 d . . .
W13 W 0.13473(3) 0.35527(11) 1.32933(9) 0.0230(3) Uani 1 1 d . . .
W14 W 0.10616(3) 0.61977(11) 1.41692(9) 0.0213(3) Uani 1 1 d . . .
W15 W 0.13745(3) 0.84227(11) 1.34002(10) 0.0245(3) Uani 1 1 d . . .
W16 W 0.21637(3) 0.75372(13) 1.38678(11) 0.0262(4) Uani 0.90 1 d P . .
W17 W 0.23990(3) 0.51843(13) 1.31124(10) 0.0235(3) Uani 0.90 1 d P . .
W18 W 0.18549(3) 0.52941(13) 1.46926(10) 0.0243(3) Uani 0.90 1 d P . .
W16B W 0.2422(3) 0.6505(12) 1.3083(10) 0.026(3) Uiso 0.10 1 d P . .
W17B W 0.2138(3) 0.4183(11) 1.3845(10) 0.025(3) Uiso 0.10 1 d P . .
W18B W 0.1900(4) 0.6483(13) 1.4747(11) 0.031(3) Uiso 0.10 1 d P . .
Ce1 Ce 0.0000 0.5000 1.01138(17) 0.0198(6) Uani 1 2 d S . .
P1 P 0.09827(17) 0.6049(7) 1.0681(5) 0.0169(16) Uani 1 1 d . . .
K1 K 0.0427(2) 0.4429(10) 0.5898(7) 0.062(3) Uani 1 1 d . . .
K2 K 0.0873(3) 0.1028(12) 1.3082(10) 0.026(3) Uiso 0.50 1 d P . .
K3 K 0.2408(2) 0.6127(11) 0.8317(7) 0.065(3) Uani 1 1 d . . .
K4 K 0.1834(2) 1.0949(7) 1.0115(6) 0.043(2) Uani 1 1 d . . .
K5 K 0.1311(2) 0.5407(12) 1.6605(6) 0.063(3) Uani 1 1 d . . .
K6 K 0.1794(4) 0.8437(14) 0.7525(12) 0.038(4) Uiso 0.50 1 d P . .
O1 O 0.0599(6) 0.671(2) 0.8397(18) 0.039(6) Uiso 1 1 d . . .
O2 O 0.0351(6) 0.863(2) 0.8764(19) 0.044(7) Uiso 1 1 d . . .
O3 O 0.0779(6) 0.475(2) 0.7466(17) 0.034(6) Uiso 1 1 d . . .
O4 O 0.1358(6) 0.965(2) 0.9338(19) 0.045(7) Uiso 1 1 d . . .
O5 O 0.1768(5) 0.5813(17) 0.8056(15) 0.023(5) Uiso 1 1 d . . .
O6 O 0.1354(5) 0.2383(19) 0.9301(16) 0.031(6) Uiso 1 1 d . . .
O7 O 0.0495(5) 0.2483(18) 1.2086(15) 0.025(5) Uiso 1 1 d . . .
O8 O 0.0121(5) 0.6047(19) 1.3211(16) 0.031(6) Uiso 1 1 d . . .
O9 O 0.0586(5) 0.9732(18) 1.1746(15) 0.025(5) Uiso 1 1 d . . .
O10 O 0.2099(5) 0.9623(17) 1.1461(15) 0.025(5) Uiso 1 1 d . . .
O11 O 0.2509(6) 0.570(2) 1.0190(17) 0.035(6) Uiso 1 1 d . . .
O12 O 0.2094(6) 0.238(2) 1.1347(18) 0.036(6) Uiso 1 1 d . . .
O13 O 0.1240(5) 0.2550(19) 1.4068(17) 0.032(6) Uiso 1 1 d . . .
O14 O 0.0885(6) 0.597(2) 1.525(2) 0.048(7) Uiso 1 1 d . . .
O15 O 0.1330(6) 0.967(2) 1.3765(19) 0.041(7) Uiso 1 1 d . . .
O16 O 0.2365(5) 0.8565(19) 1.4392(17) 0.031(6) Uiso 1 1 d . . .
O17 O 0.2768(6) 0.470(2) 1.3194(18) 0.037(6) Uiso 1 1 d . . .
O18 O 0.1875(8) 0.482(3) 1.581(2) 0.069(10) Uiso 1 1 d . . .
O19 O 0.0143(5) 0.6867(16) 0.9559(15) 0.019(5) Uiso 1 1 d . . .
O20 O 0.0355(5) 0.4784(19) 0.8815(16) 0.028(5) Uiso 1 1 d . . .
O21 O 0.0953(5) 0.2845(17) 1.0722(15) 0.021(5) Uiso 1 1 d . . .
O22 O 0.0224(5) 0.5981(18) 1.1416(15) 0.025(5) Uiso 1 1 d . . .
O23 O 0.0526(5) 0.8088(16) 1.0522(14) 0.019(5) Uiso 1 1 d . . .
O24 O 0.0935(5) 0.8000(18) 0.9306(16) 0.024(5) Uiso 1 1 d . . .
O25 O 0.0436(5) 0.3961(17) 1.0714(14) 0.021(5) Uiso 1 1 d . . .
O26 O 0.0949(5) 0.4064(18) 0.9228(15) 0.026(5) Uiso 1 1 d . . .
O27 O 0.1540(4) 0.7545(16) 0.8998(14) 0.018(4) Uiso 1 1 d . . .
O28 O 0.1523(5) 0.4615(18) 0.9565(15) 0.025(5) Uiso 1 1 d . . .
O29 O 0.1165(5) 0.5849(19) 0.8559(17) 0.032(6) Uiso 1 1 d . . .
O30 O 0.0612(4) 0.4746(15) 1.2343(13) 0.012(4) Uiso 1 1 d . . .
O31 O 0.0441(5) 0.7669(18) 1.2328(16) 0.027(5) Uiso 1 1 d . . .
O32 O 0.1098(5) 0.8693(17) 1.0885(16) 0.025(5) Uiso 1 1 d . . .
O33 O 0.1690(4) 0.8395(16) 1.0552(14) 0.016(4) Uiso 1 1 d . . .
O34 O 0.1925(4) 0.6150(15) 0.9793(13) 0.012(4) Uiso 1 1 d . . .
O35 O 0.1547(5) 0.3276(19) 1.0898(17) 0.030(5) Uiso 1 1 d . . .
O36 O 0.1066(4) 0.3323(16) 1.2434(14) 0.017(4) Uiso 1 1 d . . .
O37 O 0.0728(5) 0.6394(16) 1.3433(14) 0.020(5) Uiso 1 1 d . . .
O38 O 0.0994(5) 0.8498(17) 1.2670(15) 0.022(5) Uiso 1 1 d . . .
O39 O 0.1140(5) 0.7721(17) 1.4384(16) 0.025(5) Uiso 1 1 d . . .
O40 O 0.1614(5) 0.8652(19) 1.2325(16) 0.030(6) Uiso 1 1 d . . .
O41 O 0.2260(5) 0.7577(18) 1.0843(16) 0.026(5) Uiso 1 1 d . . .
O42 O 0.2038(5) 0.4596(18) 1.0973(15) 0.024(5) Uiso 1 1 d . . .
O43 O 0.1647(6) 0.272(2) 1.269(2) 0.045(7) Uiso 1 1 d . . .
O44 O 0.1130(5) 0.4725(18) 1.3776(16) 0.028(5) Uiso 1 1 d . . .
O45 O 0.1492(5) 0.6013(18) 1.4717(15) 0.025(5) Uiso 1 1 d . . .
O46 O 0.1754(6) 0.8039(19) 1.3957(17) 0.031(6) Uiso 1 1 d . . .
O47 O 0.2154(6) 0.799(2) 1.2699(19) 0.042(7) Uiso 1 1 d . . .
O48 O 0.2370(5) 0.5837(16) 1.1974(14) 0.019(5) Uiso 1 1 d . . .
O49 O 0.2163(6) 0.397(2) 1.2638(18) 0.037(6) Uiso 1 1 d . . .
O50 O 0.1693(5) 0.4081(18) 1.4082(16) 0.027(5) Uiso 1 1 d . . .
O51 O 0.2085(7) 0.665(2) 1.4861(19) 0.042(7) Uiso 1 1 d . . .
O52 O 0.2494(6) 0.665(2) 1.3647(19) 0.037(6) Uiso 1 1 d . . .
O53 O 0.2273(6) 0.476(2) 1.4299(19) 0.044(7) Uiso 1 1 d . . .
O54 O 0.1073(4) 0.4882(15) 1.0975(13) 0.012(4) Uiso 1 1 d . . .
O55 O 0.0868(5) 0.6640(17) 1.1517(15) 0.023(5) Uiso 1 1 d . . .
O56 O 0.1282(4) 0.6541(16) 1.0346(14) 0.016(4) Uiso 1 1 d . . .
O57 O 0.0738(5) 0.6046(17) 0.9972(14) 0.021(5) Uiso 1 1 d . . .
O58 O 0.1349(5) 0.6760(16) 1.3027(14) 0.018(5) Uiso 1 1 d . . .
O59 O 0.1808(5) 0.6669(16) 1.1544(14) 0.019(5) Uiso 1 1 d . . .
O60 O 0.1563(5) 0.4594(16) 1.2309(14) 0.015(4) Uiso 1 1 d . . .
O61 O 0.1940(5) 0.5995(17) 1.3360(14) 0.020(5) Uiso 1 1 d . . .
O1W O 0.0170(7) 0.624(2) 0.517(2) 0.055(8) Uiso 1 1 d . . .
O2W O 0.2243(10) 0.712(4) 0.672(3) 0.026(10) Uiso 0.50 1 d P . .
O4W O 0.1984(8) 1.146(3) 0.831(3) 0.046(9) Uiso 0.75 1 d P . .
O5W O 0.2196(8) 0.838(3) 0.882(3) 0.043(9) Uiso 0.75 1 d P . .
O6W O 0.1351(7) 0.086(2) 1.152(2) 0.053(8) Uiso 1 1 d . . .
O7W O 0.0434(11) 0.173(4) 1.434(3) 0.029(11) Uiso 0.50 1 d P . .
O8W O 0.0436(5) 0.2406(18) 0.9194(16) 0.026(5) Uiso 1 1 d . . .
O9W O 0.0461(7) 0.390(2) 1.412(2) 0.048(7) Uiso 1 1 d . . .
O10W O 0.1966(7) 0.081(3) 1.309(2) 0.031(8) Uiso 0.75 1 d P . .
O11W O 0.1032(9) 0.346(3) 0.581(3) 0.048(9) Uiso 0.75 1 d P . .
O12W O 0.0819(11) 1.021(4) 0.810(4) 0.036(12) Uiso 0.50 1 d P . .
O13W O 0.2184(8) 1.054(3) 1.477(3) 0.032(9) Uiso 0.65 1 d P . .
O14W O -0.0091(9) 0.876(3) 1.113(3) 0.040(10) Uiso 0.65 1 d P . .

loop_
_atom_site_aniso_label
_atom_site_aniso_U_11
_atom_site_aniso_U_22
_atom_site_aniso_U_33
_atom_site_aniso_U_23
_atom_site_aniso_U_13
_atom_site_aniso_U_12
W2 0.0170(6) 0.0263(7) 0.0220(7) 0.0048(6) -0.0018(5) -0.0003(5)
W3 0.0146(6) 0.0316(7) 0.0144(7) -0.0017(5) 0.0004(5) -0.0044(5)
W4 0.0158(6) 0.0226(7) 0.0273(7) 0.0038(6) 0.0013(5) -0.0025(5)
W5 0.0140(6) 0.0295(7) 0.0171(7) -0.0023(6) 0.0027(5) -0.0043(5)
W6 0.0188(6) 0.0219(6) 0.0200(7) -0.0053(5) 0.0016(5) -0.0007(5)
W7 0.0170(6) 0.0196(6) 0.0189(7) -0.0019(5) 0.0001(5) -0.0027(5)
W8 0.0155(6) 0.0193(6) 0.0169(6) -0.0023(5) 0.0013(5) -0.0011(5)
W9 0.0194(6) 0.0177(6) 0.0250(7) -0.0009(6) 0.0016(6) 0.0003(5)
W10 0.0190(6) 0.0223(7) 0.0274(8) -0.0028(6) -0.0006(6) -0.0068(5)
W11 0.0136(6) 0.0282(7) 0.0220(7) -0.0046(6) -0.0002(5) -0.0008(5)
W12 0.0180(6) 0.0237(7) 0.0295(8) -0.0037(6) -0.0033(6) 0.0043(5)
W13 0.0217(7) 0.0259(7) 0.0213(7) 0.0032(6) -0.0024(6) 0.0007(5)
W14 0.0195(6) 0.0300(7) 0.0145(6) -0.0027(5) -0.0011(5) -0.0012(5)
W15 0.0202(6) 0.0262(7) 0.0272(7) -0.0090(6) 0.0013(6) -0.0034(5)
W16 0.0207(7) 0.0309(8) 0.0271(9) -0.0086(7) -0.0064(6) -0.0018(7)
W17 0.0163(7) 0.0329(8) 0.0213(8) -0.0040(7) -0.0021(6) 0.0016(6)
W18 0.0211(7) 0.0357(9) 0.0162(8) -0.0017(7) -0.0035(6) 0.0007(6)
Ce1 0.0137(12) 0.0318(15) 0.0140(13) 0.000 0.000 -0.0045(10)
P1 0.013(4) 0.023(4) 0.015(4) -0.001(3) 0.003(3) -0.007(3)
K1 0.046(6) 0.106(9) 0.033(5) 0.001(6) -0.012(5) -0.014(6)
K3 0.044(5) 0.109(9) 0.041(6) -0.018(6) -0.018(5) -0.005(6)
K4 0.048(5) 0.040(5) 0.042(5) 0.002(4) -0.001(4) 0.004(4)
K5 0.029(5) 0.133(11) 0.028(5) -0.007(6) -0.004(4) -0.012(5)

loop_
_atom_type_symbol
_atom_type_description
_atom_type_scat_dispersion_real
_atom_type_scat_dispersion_imag
_atom_type_scat_source
O O 0.0106 0.0060 'International Tables Vol C Tables 4.2.6.8 and 6.1.1.4'
P P 0.1023 0.0942 'International Tables Vol C Tables 4.2.6.8 and 6.1.1.4'
K K 0.2009 0.2494 'International Tables Vol C Tables 4.2.6.8 and 6.1.1.4'
Ce Ce -0.2486 2.6331 'International Tables Vol C Tables 4.2.6.8 and 6.1.1.4'
W W -0.8490 6.8722 'International Tables Vol C Tables 4.2.6.8 and 6.1.1.4'

loop_
_geom_angle_atom_site_label_1
_geom_angle_atom_site_label_2
_geom_angle_atom_site_label_3
_geom_angle
_geom_angle_site_symmetry_1
_geom_angle_site_symmetry_3
_geom_angle_publ_flag
O2 W2 O19 100.2(11) . . ?
O2 W2 O1 97.6(12) . . ?
O19 W2 O1 95.0(11) . . ?
O2 W2 O23 103.1(11) . . ?
O19 W2 O23 95.8(10) . . ?
O1 W2 O23 154.5(10) . . ?
O2 W2 O24 94.9(11) . . ?
O19 W2 O24 164.8(9) . . ?
O1 W2 O24 82.5(10) . . ?
O23 W2 O24 81.0(9) . . ?
O2 W2 O57 169.4(11) . . ?
O19 W2 O57 87.3(9) . . ?
O1 W2 O57 74.2(10) . . ?
O23 W2 O57 83.4(8) . . ?
O24 W2 O57 77.6(8) . . ?
O3 W3 O20 102.8(11) . . ?
O3 W3 O26 102.0(11) . . ?
O20 W3 O26 97.9(10) . . ?
O3 W3 O1 102.3(11) . . ?
O20 W3 O1 90.8(11) . . ?
O26 W3 O1 151.7(10) . . ?
O3 W3 O29 91.2(11) . . ?
O20 W3 O29 165.7(10) . . ?
O26 W3 O29 81.5(9) . . ?
O1 W3 O29 83.5(10) . . ?
O3 W3 O57 168.7(10) . . ?
O20 W3 O57 86.7(9) . . ?
O26 W3 O57 82.4(9) . . ?
O1 W3 O57 71.2(9) . . ?
O29 W3 O57 79.1(9) . . ?
O3 W3 K5 40.2(8) . 1_554 ?
O20 W3 K5 142.4(8) . 1_554 ?
O26 W3 K5 97.3(7) . 1_554 ?
O1 W3 K5 91.9(8) . 1_554 ?
O29 W3 K5 51.3(7) . 1_554 ?
O57 W3 K5 129.4(5) . 1_554 ?
O4 W4 O24 101.2(12) . . ?
O4 W4 O27 100.6(11) . . ?
O24 W4 O27 94.6(9) . . ?
O4 W4 O32 102.5(11) . . ?
O24 W4 O32 88.3(10) . . ?
O27 W4 O32 155.7(9) . . ?
O4 W4 O33 96.1(11) . . ?
O24 W4 O33 162.5(9) . . ?
O27 W4 O33 84.7(8) . . ?
O32 W4 O33 85.4(9) . . ?
O4 W4 O56 173.7(11) . . ?
O24 W4 O56 81.4(8) . . ?
O27 W4 O56 73.3(8) . . ?
O32 W4 O56 83.3(8) . . ?
O33 W4 O56 81.7(7) . . ?
O5 W5 O29 100.1(11) . . ?
O5 W5 O28 107.2(10) . . ?
O29 W5 O28 90.3(10) . . ?
O5 W5 O27 97.5(10) . . ?
O29 W5 O27 92.6(9) . . ?
O28 W5 O27 154.2(9) . . ?
O5 W5 O34 94.0(9) . . ?
O29 W5 O34 165.9(9) . . ?
O28 W5 O34 84.8(9) . . ?
O27 W5 O34 86.2(8) . . ?
O5 W5 O56 170.0(9) . . ?
O29 W5 O56 82.4(9) . . ?
O28 W5 O56 82.4(8) . . ?
O27 W5 O56 72.7(8) . . ?
O34 W5 O56 83.8(7) . . ?
O5 W5 K5 48.8(7) . 1_554 ?
O29 W5 K5 51.4(8) . 1_554 ?
O28 W5 K5 102.4(7) . 1_554 ?
O27 W5 K5 99.3(7) . 1_554 ?
O34 W5 K5 142.7(6) . 1_554 ?
O56 W5 K5 133.2(5) . 1_554 ?
O6 W6 O35 98.6(11) . . ?
O6 W6 O21 100.6(10) . . ?
O35 W6 O21 89.7(10) . . ?
O6 W6 O26 97.3(11) . . ?
O35 W6 O26 163.7(10) . . ?
O21 W6 O26 90.9(10) . . ?
O6 W6 O28 103.5(10) . . ?
O35 W6 O28 85.6(10) . . ?
O21 W6 O28 155.9(9) . . ?
O26 W6 O28 87.2(10) . . ?
O6 W6 O54 174.1(9) . . ?
O35 W6 O54 83.0(9) . . ?
O21 W6 O54 73.7(8) . . ?
O26 W6 O54 81.5(8) . . ?
O28 W6 O54 82.3(8) . . ?
O6 W6 K4 43.1(8) . 1_545 ?
O35 W6 K4 55.8(7) . 1_545 ?
O21 W6 K4 94.7(7) . 1_545 ?
O26 W6 K4 140.3(7) . 1_545 ?
O28 W6 K4 102.0(7) . 1_545 ?
O54 W6 K4 137.6(5) . 1_545 ?
O25 W7 O7 102.9(10) . . ?
O25 W7 O30 97.4(9) . . ?
O7 W7 O30 104.8(9) . . ?
O25 W7 O21 91.0(9) . . ?
O7 W7 O21 101.3(10) . . ?
O30 W7 O21 150.0(8) . . ?
O25 W7 O36 166.6(9) . . ?
O7 W7 O36 89.7(9) . . ?
O30 W7 O36 83.6(8) . . ?
O21 W7 O36 81.9(8) . . ?
O25 W7 O54 89.0(8) . . ?
O7 W7 O54 166.0(8) . . ?
O30 W7 O54 80.5(7) . . ?
O21 W7 O54 70.8(7) . . ?
O36 W7 O54 77.9(7) . . ?
O22 W8 O8 102.5(11) . . ?
O22 W8 O31 96.2(10) . . ?
O8 W8 O31 99.4(10) . . ?
O22 W8 O30 93.1(9) . . ?
O8 W8 O30 105.9(10) . . ?
O31 W8 O30 150.4(9) . . ?
O22 W8 O37 168.3(10) . . ?
O8 W8 O37 89.1(10) . . ?
O31 W8 O37 82.5(9) . . ?
O30 W8 O37 82.8(8) . . ?
O22 W8 O55 87.8(9) . . ?
O8 W8 O55 167.0(9) . . ?
O31 W8 O55 71.3(9) . . ?
O30 W8 O55 81.0(8) . . ?
O37 W8 O55 80.7(8) . . ?
O9 W9 O38 98.7(10) . . ?
O9 W9 O32 104.3(10) . . ?
O38 W9 O32 90.9(10) . . ?
O9 W9 O31 98.6(10) . . ?
O38 W9 O31 88.5(9) . . ?
O32 W9 O31 156.8(9) . . ?
O9 W9 O23 95.9(10) . . ?
O38 W9 O23 165.4(9) . . ?
O32 W9 O23 85.5(9) . . ?
O31 W9 O23 89.2(9) . . ?
O9 W9 O55 169.3(9) . . ?
O38 W9 O55 87.0(8) . . ?
O32 W9 O55 84.6(8) . . ?
O31 W9 O55 72.3(8) . . ?
O23 W9 O55 78.7(8) . . ?
O9 W9 K2 42.5(8) . 1_565 ?
O38 W9 K2 57.0(7) . 1_565 ?
O32 W9 K2 95.6(7) . 1_565 ?
O31 W9 K2 103.5(7) . 1_565 ?
O23 W9 K2 137.4(6) . 1_565 ?
O55 W9 K2 143.9(6) . 1_565 ?
O10 W10 O33 98.1(10) . . ?
O10 W10 O40 98.8(10) . . ?
O33 W10 O40 91.9(10) . . ?
O10 W10 O41 97.3(10) . . ?
O33 W10 O41 90.6(9) . . ?
O40 W10 O41 163.2(10) . . ?
O10 W10 O47 94.7(11) . . ?
O33 W10 O47 166.6(10) . . ?
O40 W10 O47 82.3(11) . . ?
O41 W10 O47 91.5(11) . . ?
O10 W10 O59 171.5(9) . . ?
O33 W10 O59 82.7(9) . . ?
O40 W10 O59 89.6(9) . . ?
O41 W10 O59 74.2(9) . . ?
O47 W10 O59 85.1(10) . . ?
O11 W11 O34 96.9(10) . . ?
O11 W11 O42 98.6(11) . . ?
O34 W11 O42 89.0(9) . . ?
O11 W11 O48 96.9(11) . . ?
O34 W11 O48 165.3(8) . . ?
O42 W11 O48 84.0(9) . . ?
O11 W11 O41 97.5(11) . . ?
O34 W11 O41 92.6(9) . . ?
O42 W11 O41 163.5(10) . . ?
O48 W11 O41 90.6(9) . . ?
O11 W11 O59 171.4(10) . . ?
O34 W11 O59 84.4(8) . . ?
O42 W11 O59 89.9(9) . . ?
O48 W11 O59 82.7(8) . . ?
O41 W11 O59 74.0(8) . . ?
O12 W12 O49 98.6(12) . . ?
O12 W12 O42 100.3(11) . . ?
O49 W12 O42 87.4(10) . . ?
O12 W12 O35 94.6(11) . . ?
O49 W12 O35 166.6(10) . . ?
O42 W12 O35 88.4(10) . . ?
O12 W12 O43 98.3(12) . . ?
O49 W12 O43 89.3(11) . . ?
O42 W12 O43 161.4(11) . . ?
O35 W12 O43 90.7(11) . . ?
O12 W12 O60 169.4(10) . . ?
O49 W12 O60 86.0(9) . . ?
O42 W12 O60 89.4(9) . . ?
O35 W12 O60 81.3(9) . . ?
O43 W12 O60 72.1(10) . . ?
O12 W12 K4 37.4(9) . 1_545 ?
O49 W12 K4 135.7(8) . 1_545 ?
O42 W12 K4 103.3(7) . 1_545 ?
O35 W12 K4 57.7(7) . 1_545 ?
O43 W12 K4 91.8(8) . 1_545 ?
O60 W12 K4 136.0(6) . 1_545 ?
O13 W13 O36 100.0(10) . . ?
O13 W13 O44 99.6(10) . . ?
O36 W13 O44 93.1(10) . . ?
O13 W13 O43 96.1(12) . . ?
O36 W13 O43 92.5(11) . . ?
O44 W13 O43 162.2(11) . . ?
O13 W13 O50 92.7(10) . . ?
O36 W13 O50 167.3(9) . . ?
O44 W13 O50 84.2(10) . . ?
O43 W13 O50 86.6(11) . . ?
O13 W13 O60 168.4(9) . . ?
O36 W13 O60 84.7(8) . . ?
O44 W13 O60 90.6(9) . . ?
O43 W13 O60 73.0(10) . . ?
O50 W13 O60 82.9(9) . . ?
O14 W14 O37 102.4(11) . . ?
O14 W14 O44 100.5(12) . . ?
O37 W14 O44 93.9(9) . . ?
O14 W14 O39 94.8(12) . . ?
O37 W14 O39 96.1(9) . . ?
O44 W14 O39 159.5(9) . . ?
O14 W14 O45 91.1(11) . . ?
O37 W14 O45 166.5(9) . . ?
O44 W14 O45 82.7(9) . . ?
O39 W14 O45 83.4(9) . . ?
O14 W14 O58 166.2(11) . . ?
O37 W14 O58 86.9(8) . . ?
O44 W14 O58 88.8(9) . . ?
O39 W14 O58 73.9(9) . . ?
O45 W14 O58 80.0(8) . . ?
O15 W15 O46 101.1(12) . . ?
O15 W15 O40 101.2(12) . . ?
O46 W15 O40 85.9(10) . . ?
O15 W15 O38 92.2(11) . . ?
O46 W15 O38 166.6(10) . . ?
O40 W15 O38 89.5(10) . . ?
O15 W15 O39 96.4(11) . . ?
O46 W15 O39 90.9(10) . . ?
O40 W15 O39 162.4(9) . . ?
O38 W15 O39 89.7(9) . . ?
O15 W15 O58 169.5(11) . . ?
O46 W15 O58 85.3(9) . . ?
O40 W15 O58 87.5(9) . . ?
O38 W15 O58 81.9(8) . . ?
O39 W15 O58 74.9(8) . . ?
O15 W15 K2 37.1(10) . 1_565 ?
O46 W15 K2 137.6(8) . 1_565 ?
O40 W15 K2 94.5(7) . 1_565 ?
O38 W15 K2 55.4(7) . 1_565 ?
O39 W15 K2 99.5(7) . 1_565 ?
O58 W15 K2 137.2(6) . 1_565 ?
O16 W16 O47 102.3(12) . . ?
O16 W16 O52 97.3(11) . . ?
O47 W16 O52 91.8(12) . . ?
O16 W16 O51 100.0(12) . . ?
O47 W16 O51 157.7(12) . . ?
O52 W16 O51 86.0(12) . . ?
O16 W16 O46 101.6(11) . . ?
O47 W16 O46 86.8(12) . . ?
O52 W16 O46 160.9(11) . . ?
O51 W16 O46 88.1(11) . . ?
O16 W16 O61 169.9(10) . . ?
O47 W16 O61 86.2(10) . . ?
O52 W16 O61 76.7(10) . . ?
O51 W16 O61 71.7(10) . . ?
O46 W16 O61 84.2(9) . . ?
O17 W17 O48 106.1(11) . . ?
O17 W17 O53 96.1(12) . . ?
O48 W17 O53 157.7(10) . . ?
O17 W17 O49 104.1(11) . . ?
O48 W17 O49 88.5(10) . . ?
O53 W17 O49 88.4(12) . . ?
O17 W17 O52 95.5(11) . . ?
O48 W17 O52 88.8(10) . . ?
O53 W17 O52 86.7(12) . . ?
O49 W17 O52 160.2(10) . . ?
O17 W17 O61 165.3(10) . . ?
O48 W17 O61 84.0(8) . . ?
O53 W17 O61 73.7(10) . . ?
O49 W17 O61 86.6(9) . . ?
O52 W17 O61 73.6(9) . . ?
O18 W18 O45 100.9(14) . . ?
O18 W18 O50 101.7(14) . . ?
O45 W18 O50 94.5(10) . . ?
O18 W18 O51 98.1(14) . . ?
O45 W18 O51 91.0(11) . . ?
O50 W18 O51 158.0(11) . . ?
O18 W18 O53 96.8(14) . . ?
O45 W18 O53 161.7(11) . . ?
O50 W18 O53 86.4(11) . . ?
O51 W18 O53 81.9(12) . . ?
O18 W18 O61 166.8(13) . . ?
O45 W18 O61 88.2(9) . . ?
O50 W18 O61 86.9(9) . . ?
O51 W18 O61 72.0(10) . . ?
O53 W18 O61 73.5(10) . . ?
O52 W16B O48 160(2) . . ?
O52 W16B O61 102(2) . . ?
O48 W16B O61 85.7(10) . . ?
O52 W16B O47 105(2) . . ?
O48 W16B O47 94.5(12) . . ?
O61 W16B O47 78.1(10) . . ?
O53 W17B O49 130(2) . . ?
O53 W17B O50 115.8(18) . . ?
O49 W17B O50 103.0(13) . . ?
O53 W17B O61 77.3(17) . . ?
O49 W17B O61 82.5(11) . . ?
O50 W17B O61 76.8(9) . . ?
O51 W18B O45 169(3) . . ?
O51 W18B O61 101(2) . . ?
O45 W18B O61 88.0(11) . . ?
O51 W18B O46 99(2) . . ?
O45 W18B O46 89.3(11) . . ?
O61 W18B O46 77.0(10) . . ?
O25 Ce1 O25 137.5(10) . 2_565 ?
O25 Ce1 O20 144.7(7) . 2_565 ?
O25 Ce1 O20 75.4(7) 2_565 2_565 ?
O25 Ce1 O20 75.4(7) . . ?
O25 Ce1 O20 144.7(7) 2_565 . ?
O20 Ce1 O20 78.1(11) 2_565 . ?
O25 Ce1 O22 70.9(7) . . ?
O25 Ce1 O22 76.3(7) 2_565 . ?
O20 Ce1 O22 142.7(7) 2_565 . ?
O20 Ce1 O22 114.5(7) . . ?
O25 Ce1 O22 76.3(7) . 2_565 ?
O25 Ce1 O22 70.9(7) 2_565 2_565 ?
O20 Ce1 O22 114.5(7) 2_565 2_565 ?
O20 Ce1 O22 142.7(7) . 2_565 ?
O22 Ce1 O22 77.8(10) . 2_565 ?
O25 Ce1 O19 80.0(7) . 2_565 ?
O25 Ce1 O19 114.2(7) 2_565 2_565 ?
O20 Ce1 O19 72.2(7) 2_565 2_565 ?
O20 Ce1 O19 78.5(7) . 2_565 ?
O22 Ce1 O19 142.8(7) . 2_565 ?
O22 Ce1 O19 73.1(7) 2_565 2_565 ?
O25 Ce1 O19 114.2(7) . . ?
O25 Ce1 O19 80.0(7) 2_565 . ?
O20 Ce1 O19 78.5(7) 2_565 . ?
O20 Ce1 O19 72.2(7) . . ?
O22 Ce1 O19 73.1(7) . . ?
O22 Ce1 O19 142.8(7) 2_565 . ?
O19 Ce1 O19 142.1(10) 2_565 . ?
O57 P1 O56 112.2(12) . . ?
O57 P1 O55 110.0(12) . . ?
O56 P1 O55 110.5(12) . . ?
O57 P1 O54 111.9(12) . . ?
O56 P1 O54 104.4(11) . . ?
O55 P1 O54 107.5(12) . . ?
O9W K1 O1W 80.5(9) 1_554 . ?
O9W K1 O3 143.8(9) 1_554 . ?
O1W K1 O3 115.6(9) . . ?
O9W K1 O11W 78.9(10) 1_554 . ?
O1W K1 O11W 134.1(11) . . ?
O3 K1 O11W 66.6(10) . . ?
O9W K1 O14 78.3(9) 1_554 1_554 ?
O1W K1 O14 67.0(9) . 1_554 ?
O3 K1 O14 79.1(8) . 1_554 ?
O11W K1 O14 68.9(10) . 1_554 ?
O9W K1 O1W 67.8(9) 1_554 2_565 ?
O1W K1 O1W 74.1(11) . 2_565 ?
O3 K1 O1W 145.8(9) . 2_565 ?
O11W K1 O1W 132.0(11) . 2_565 ?
O14 K1 O1W 131.7(9) 1_554 2_565 ?
O9W K1 K1 97.8(6) 1_554 2_565 ?
O1W K1 K1 47.6(7) . 2_565 ?
O3 K1 K1 117.2(6) . 2_565 ?
O11W K1 K1 175.4(9) . 2_565 ?
O14 K1 K1 113.8(8) 1_554 2_565 ?
O1W K1 K1 43.5(6) 2_565 2_565 ?
O9W K1 K5 105.3(7) 1_554 1_554 ?
O1W K1 K5 103.7(7) . 1_554 ?
O3 K1 K5 41.2(5) . 1_554 ?
O11W K1 K5 45.2(8) . 1_554 ?
O14 K1 K5 42.7(6) 1_554 1_554 ?
O1W K1 K5 172.9(7) 2_565 1_554 ?
K1 K1 K5 139.3(5) 2_565 1_554 ?
O15 K2 O7W 115.3(12) 1_545 . ?
O15 K2 O9 102.9(9) 1_545 1_545 ?
O7W K2 O9 110.1(12) . 1_545 ?
O15 K2 O7 168.0(9) 1_545 . ?
O7W K2 O7 76.1(11) . . ?
O9 K2 O7 75.2(7) 1_545 . ?
O15 K2 O13 79.4(8) 1_545 . ?
O7W K2 O13 80.4(11) . . ?
O9 K2 O13 166.2(9) 1_545 . ?
O7 K2 O13 99.6(8) . . ?
O15 K2 O36 118.0(8) 1_545 . ?
O7W K2 O36 96.0(11) . . ?
O9 K2 O36 114.8(8) 1_545 . ?
O7 K2 O36 54.4(6) . . ?
O13 K2 O36 53.7(7) . . ?
O15 K2 O6W 75.9(9) 1_545 . ?
O7W K2 O6W 165.3(12) . . ?
O9 K2 O6W 74.5(8) 1_545 . ?
O7 K2 O6W 92.2(8) . . ?
O13 K2 O6W 93.1(8) . . ?
O36 K2 O6W 69.7(7) . . ?
O15 K2 O38 51.0(7) 1_545 1_545 ?
O7W K2 O38 122.4(11) . 1_545 ?
O9 K2 O38 52.5(6) 1_545 1_545 ?
O7 K2 O38 127.5(8) . 1_545 ?
O13 K2 O38 130.0(8) . 1_545 ?
O36 K2 O38 141.4(7) . 1_545 ?
O6W K2 O38 71.7(7) . 1_545 ?
O15 K2 W9 79.0(6) 1_545 1_545 ?
O7W K2 W9 121.7(10) . 1_545 ?
O9 K2 W9 23.9(5) 1_545 1_545 ?
O7 K2 W9 98.6(6) . 1_545 ?
O13 K2 W9 154.3(7) . 1_545 ?
O36 K2 W9 128.1(6) . 1_545 ?
O6W K2 W9 68.2(6) . 1_545 ?
O38 K2 W9 28.8(4) 1_545 1_545 ?
O15 K2 W15 20.9(6) 1_545 1_545 ?
O7W K2 W15 123.5(10) . 1_545 ?
O9 K2 W15 82.0(6) 1_545 1_545 ?
O7 K2 W15 154.5(7) . 1_545 ?
O13 K2 W15 99.9(6) . 1_545 ?
O36 K2 W15 129.7(6) . 1_545 ?
O6W K2 W15 70.4(6) . 1_545 ?
O38 K2 W15 30.2(4) 1_545 1_545 ?
W9 K2 W15 58.0(2) 1_545 1_545 ?
O12 K3 O2W 96.2(12) 4_557 . ?
O12 K3 O5 152.5(9) 4_557 . ?
O2W K3 O5 72.0(10) . . ?
O12 K3 O10 75.9(7) 4_557 4_547 ?
O2W K3 O10 125.7(11) . 4_547 ?
O5 K3 O10 131.3(8) . 4_547 ?
O12 K3 O11 78.7(8) 4_557 . ?
O2W K3 O11 162.5(12) . . ?
O5 K3 O11 105.0(8) . . ?
O10 K3 O11 69.7(7) 4_547 . ?
O12 K3 O34 114.4(7) 4_557 . ?
O2W K3 O34 115.9(11) . . ?
O5 K3 O34 54.7(6) . . ?
O10 K3 O34 116.1(7) 4_547 . ?
O11 K3 O34 53.6(6) . . ?
O12 K3 O5W 70.5(9) 4_557 . ?
O2W K3 O5W 73.9(12) . . ?
O5 K3 O5W 82.2(9) . . ?
O10 K3 O5W 143.0(9) 4_547 . ?
O11 K3 O5W 88.6(9) . . ?
O34 K3 O5W 66.7(8) . . ?
O12 K3 K4 43.5(6) 4_557 4_547 ?
O2W K3 K4 136.8(10) . 4_547 ?
O5 K3 K4 150.6(6) . 4_547 ?
O10 K3 K4 44.6(5) 4_547 4_547 ?
O11 K3 K4 46.0(5) . 4_547 ?
O34 K3 K4 98.5(5) . 4_547 ?
O5W K3 K4 98.9(7) . 4_547 ?
O12 K4 O10 75.2(7) 1_565 . ?
O12 K4 O4W 112.7(10) 1_565 . ?
O10 K4 O4W 134.8(10) . . ?
O12 K4 O4 156.2(9) 1_565 . ?
O10 K4 O4 104.4(8) . . ?
O4W K4 O4 84.9(10) . . ?
O12 K4 O11 76.8(8) 1_565 4_557 ?
O10 K4 O11 69.5(7) . 4_557 ?
O4W K4 O11 69.6(9) . 4_557 ?
O4 K4 O11 125.9(8) . 4_557 ?
O12 K4 O6W 81.4(8) 1_565 1_565 ?
O10 K4 O6W 76.7(8) . 1_565 ?
O4W K4 O6W 146.8(10) . 1_565 ?
O4 K4 O6W 75.5(9) . 1_565 ?
O11 K4 O6W 143.4(8) 4_557 1_565 ?
O12 K4 O6 99.6(8) 1_565 1_565 ?
O10 K4 O6 155.8(7) . 1_565 ?
O4W K4 O6 69.1(9) . 1_565 ?
O4 K4 O6 70.8(7) . 1_565 ?
O11 K4 O6 133.1(8) 4_557 1_565 ?
O6W K4 O6 79.2(8) 1_565 1_565 ?
O12 K4 O33 124.1(7) 1_565 . ?
O10 K4 O33 51.6(6) . . ?
O4W K4 O33 116.5(9) . . ?
O4 K4 O33 53.1(7) . . ?
O11 K4 O33 96.7(6) 4_557 . ?
O6W K4 O33 72.0(7) 1_565 . ?
O6 K4 O33 121.2(6) 1_565 . ?
O12 K4 O35 51.2(7) 1_565 1_565 ?
O10 K4 O35 114.0(7) . 1_565 ?
O4W K4 O35 102.7(9) . 1_565 ?
O4 K4 O35 111.0(7) . 1_565 ?
O11 K4 O35 120.6(7) 4_557 1_565 ?
O6W K4 O35 61.7(7) 1_565 1_565 ?
O6 K4 O35 50.9(6) 1_565 1_565 ?
O33 K4 O35 133.6(6) . 1_565 ?
O12 K4 W12 22.2(5) 1_565 1_565 ?
O10 K4 W12 90.5(5) . 1_565 ?
O4W K4 W12 112.8(8) . 1_565 ?
O4 K4 W12 136.9(6) . 1_565 ?
O11 K4 W12 97.2(5) 4_557 1_565 ?
O6W K4 W12 68.8(6) 1_565 1_565 ?
O6 K4 W12 79.2(5) 1_565 1_565 ?
O33 K4 W12 130.6(4) . 1_565 ?
O35 K4 W12 29.2(4) 1_565 1_565 ?
O12 K4 W6 77.7(6) 1_565 1_565 ?
O10 K4 W6 137.8(5) . 1_565 ?
O4W K4 W6 85.6(8) . 1_565 ?
O4 K4 W6 88.3(6) . 1_565 ?
O11 K4 W6 133.4(6) 4_557 1_565 ?
O6W K4 W6 67.7(6) 1_565 1_565 ?
O6 K4 W6 23.5(5) 1_565 1_565 ?
O33 K4 W6 129.8(4) . 1_565 ?
O35 K4 W6 27.5(4) 1_565 1_565 ?
W12 K4 W6 56.37(13) 1_565 1_565 ?
O12 K4 K3 42.1(6) 1_565 4_557 ?
O10 K4 K3 45.1(5) . 4_557 ?
O4W K4 K3 110.3(8) . 4_557 ?
O4 K4 K3 148.2(7) . 4_557 ?
O11 K4 K3 45.2(5) 4_557 4_557 ?
O6W K4 K3 100.1(6) 1_565 4_557 ?
O6 K4 K3 140.1(6) 1_565 4_557 ?
O33 K4 K3 95.4(4) . 4_557 ?
O35 K4 K3 93.2(5) 1_565 4_557 ?
W12 K4 K3 64.0(2) 1_565 4_557 ?
W6 K4 K3 119.6(3) 1_565 4_557 ?
O3 K5 O18 147.8(11) 1_556 . ?
O3 K5 O14 81.6(8) 1_556 . ?
O18 K5 O14 109.5(10) . . ?
O3 K5 O11W 66.4(10) 1_556 1_556 ?
O18 K5 O11W 88.8(11) . 1_556 ?
O14 K5 O11W 69.3(10) . 1_556 ?
O3 K5 O5 105.8(7) 1_556 1_556 ?
O18 K5 O5 76.6(9) . 1_556 ?
O14 K5 O5 156.0(9) . 1_556 ?
O11W K5 O5 134.7(10) 1_556 1_556 ?
O3 K5 O45 136.3(7) 1_556 . ?
O18 K5 O45 56.3(9) . . ?
O14 K5 O45 56.2(7) . . ?
O11W K5 O45 86.6(9) 1_556 . ?
O5 K5 O45 117.3(7) 1_556 . ?
O3 K5 O29 55.4(7) 1_556 1_556 ?
O18 K5 O29 129.4(9) . 1_556 ?
O14 K5 O29 120.2(8) . 1_556 ?
O11W K5 O29 116.5(10) 1_556 1_556 ?
O5 K5 O29 54.1(6) 1_556 1_556 ?
O45 K5 O29 154.8(8) . 1_556 ?
O3 K5 W5 81.6(6) 1_556 1_556 ?
O18 K5 W5 101.5(8) . 1_556 ?
O14 K5 W5 144.2(7) . 1_556 ?
O11W K5 W5 130.2(9) 1_556 1_556 ?
O5 K5 W5 25.6(4) 1_556 1_556 ?
O45 K5 W5 139.2(5) . 1_556 ?
O29 K5 W5 28.5(5) 1_556 1_556 ?
O3 K5 W3 23.7(5) 1_556 1_556 ?
O18 K5 W3 150.0(8) . 1_556 ?
O14 K5 W3 97.5(6) . 1_556 ?
O11W K5 W3 88.5(8) 1_556 1_556 ?
O5 K5 W3 84.2(5) 1_556 1_556 ?
O45 K5 W3 153.2(5) . 1_556 ?
O29 K5 W3 31.9(5) 1_556 1_556 ?
W5 K5 W3 59.08(14) 1_556 1_556 ?
O3 K5 K1 42.2(6) 1_556 1_556 ?
O18 K5 K1 128.4(8) . 1_556 ?
O14 K5 K1 44.5(6) . 1_556 ?
O11W K5 K1 44.0(8) 1_556 1_556 ?
O5 K5 K1 148.0(6) 1_556 1_556 ?
O45 K5 K1 94.5(5) . 1_556 ?
O29 K5 K1 95.8(5) 1_556 1_556 ?
W5 K5 K1 123.5(3) 1_556 1_556 ?
W3 K5 K1 64.4(2) 1_556 1_556 ?
O3 K5 K6 119.5(7) 1_556 1_556 ?
O18 K5 K6 86.5(8) . 1_556 ?
O14 K5 K6 108.4(7) . 1_556 ?
O11W K5 K6 173.6(8) 1_556 1_556 ?
O5 K5 K6 47.9(5) 1_556 1_556 ?
O45 K5 K6 87.3(6) . 1_556 ?
O29 K5 K6 69.9(6) 1_556 1_556 ?
W5 K5 K6 55.2(3) 1_556 1_556 ?
W3 K5 K6 97.7(3) 1_556 1_556 ?
K1 K5 K6 138.4(4) 1_556 1_556 ?
O5W K6 O17 80.5(11) . 4_557 ?
O5W K6 O27 70.3(10) . . ?
O17 K6 O27 148.7(10) 4_557 . ?
O5W K6 O2W 80.4(13) . . ?
O17 K6 O2W 71.3(11) 4_557 . ?
O27 K6 O2W 113.1(12) . . ?
O5W K6 O5 79.8(10) . . ?
O17 K6 O5 133.2(9) 4_557 . ?
O27 K6 O5 52.8(7) . . ?
O2W K6 O5 63.8(10) . . ?
O5W K6 K5 120.9(10) . 1_554 ?
O17 K6 K5 134.0(8) 4_557 1_554 ?
O27 K6 K5 73.3(6) . 1_554 ?
O2W K6 K5 73.1(10) . 1_554 ?
O5 K6 K5 41.1(4) . 1_554 ?
W2 O1 W3 121.4(14) . . ?
W3 O3 K5 116.1(12) . 1_554 ?
W3 O3 K1 139.8(13) . . ?
K5 O3 K1 96.5(8) 1_554 . ?
W4 O4 K4 116.6(13) . . ?
W5 O5 K3 113.2(10) . . ?
W5 O5 K5 105.7(9) . 1_554 ?
K3 O5 K5 141.0(9) . 1_554 ?
W5 O5 K6 95.6(9) . . ?
K3 O5 K6 82.2(7) . . ?
K5 O5 K6 91.0(7) 1_554 . ?
W6 O6 K4 113.4(11) . 1_545 ?
W7 O7 K2 116.0(10) . . ?
W9 O9 K2 113.6(11) . 1_565 ?
W10 O10 K4 115.1(10) . . ?
W10 O10 K3 152.1(11) . 4_557 ?
K4 O10 K3 90.4(7) . 4_557 ?
W11 O11 K3 109.7(11) . . ?
W11 O11 K4 149.7(13) . 4_547 ?
K3 O11 K4 88.9(8) . 4_547 ?
W12 O12 K3 143.8(14) . 4_547 ?
W12 O12 K4 120.3(12) . 1_545 ?
K3 O12 K4 94.4(8) 4_547 1_545 ?
W13 O13 K2 106.2(11) . . ?
W14 O14 K5 113.3(12) . . ?
W14 O14 K1 133.6(14) . 1_556 ?
K5 O14 K1 92.8(9) . 1_556 ?
W15 O15 K2 121.9(14) . 1_565 ?
W17 O17 K6 146.9(14) . 4_547 ?
W18 O18 K5 105.4(15) . . ?
W2 O19 Ce1 135.0(10) . . ?
W3 O20 Ce1 135.8(12) . . ?
W6 O21 W7 126.7(11) . . ?
W8 O22 Ce1 158.1(12) . . ?
W2 O23 W9 156.3(12) . . ?
W4 O24 W2 154.3(13) . . ?
W7 O25 Ce1 152.6(12) . . ?
W6 O26 W3 156.4(13) . . ?
W4 O27 W5 124.6(11) . . ?
W4 O27 K6 120.5(10) . . ?
W5 O27 K6 114.0(10) . . ?
W5 O28 W6 147.5(13) . . ?
W5 O29 W3 151.8(14) . . ?
W5 O29 K5 100.1(10) . 1_554 ?
W3 O29 K5 96.8(9) . 1_554 ?
W7 O30 W8 143.2(11) . . ?
W8 O31 W9 125.7(12) . . ?
W4 O32 W9 148.9(13) . . ?
W10 O33 W4 160.4(12) . . ?
W10 O33 K4 94.6(8) . . ?
W4 O33 K4 93.1(7) . . ?
W11 O34 W5 160.7(11) . . ?
W11 O34 K3 97.9(7) . . ?
W5 O34 K3 97.8(7) . . ?
W6 O35 W12 163.9(14) . . ?
W6 O35 K4 96.7(9) . 1_545 ?
W12 O35 K4 93.1(8) . 1_545 ?
W13 O36 W7 160.1(12) . . ?
W13 O36 K2 96.3(8) . . ?
W7 O36 K2 96.6(7) . . ?
W14 O37 W8 160.6(12) . . ?
W9 O38 W15 158.4(13) . . ?
W9 O38 K2 94.2(8) . 1_565 ?
W15 O38 K2 94.5(8) . 1_565 ?
W14 O39 W15 113.3(11) . . ?
W10 O40 W15 152.9(14) . . ?
W11 O41 W10 113.2(11) . . ?
W11 O42 W12 151.9(13) . . ?
W13 O43 W12 115.8(14) . . ?
W13 O44 W14 157.3(13) . . ?
W18 O45 W18B 47.8(7) . . ?
W18 O45 W14 147.1(13) . . ?
W18B O45 W14 147.1(14) . . ?
W18 O45 K5 97.0(9) . . ?
W18B O45 K5 107.7(10) . . ?
W14 O45 K5 99.2(8) . . ?
W16 O46 W15 150.1(15) . . ?
W16 O46 W18B 60.6(8) . . ?
W15 O46 W18B 131.0(13) . . ?
W16 O47 W10 153.6(16) . . ?
W16 O47 W16B 59.8(9) . . ?
W10 O47 W16B 129.5(14) . . ?
W16B O48 W17 52.2(7) . . ?
W16B O48 W11 143.4(12) . . ?
W17 O48 W11 153.5(12) . . ?
W17B O49 W12 134.3(15) . . ?
W17B O49 W17 64.0(10) . . ?
W12 O49 W17 146.7(15) . . ?
W18 O50 W17B 70.7(9) . . ?
W18 O50 W13 144.5(13) . . ?
W17B O50 W13 130.5(13) . . ?
W18B O51 W16 99(3) . . ?
W18B O51 W18 44.5(19) . . ?
W16 O51 W18 119.7(15) . . ?
W16B O52 W16 90(2) . . ?
W16B O52 W17 52.9(17) . . ?
W16 O52 W17 116.6(13) . . ?
W17B O53 W17 77.1(16) . . ?
W17B O53 W18 85.2(17) . . ?
W17 O53 W18 115.8(14) . . ?
P1 O54 W6 125.5(11) . . ?
P1 O54 W7 122.2(10) . . ?
W6 O54 W7 88.3(6) . . ?
P1 O55 W9 127.3(13) . . ?
P1 O55 W8 125.8(12) . . ?
W9 O55 W8 90.5(7) . . ?
P1 O56 W5 125.1(11) . . ?
P1 O56 W4 121.7(11) . . ?
W5 O56 W4 88.6(7) . . ?
P1 O57 W2 127.2(12) . . ?
P1 O57 W3 129.2(12) . . ?
W2 O57 W3 90.8(7) . . ?
W15 O58 W14 97.8(8) . . ?
W10 O59 W11 98.6(8) . . ?
W12 O60 W13 99.1(8) . . ?
W18B O61 W18 40.1(6) . . ?
W18B O61 W16B 99.9(10) . . ?
W18 O61 W16B 116.0(10) . . ?
W18B O61 W17 110.5(10) . . ?
W18 O61 W17 96.8(8) . . ?
W16B O61 W17 42.9(5) . . ?
W18B O61 W16 58.7(7) . . ?
W18 O61 W16 96.2(8) . . ?
W16B O61 W16 54.6(6) . . ?
W17 O61 W16 93.0(7) . . ?
W18B O61 W17B 90.3(9) . . ?
W18 O61 W17B 56.2(6) . . ?
W16B O61 W17B 89.2(8) . . ?
W17 O61 W17B 49.2(5) . . ?
W16 O61 W17B 120.8(9) . . ?
K1 O1W K1 89.0(9) . 2_565 ?
K3 O2W K6 94.2(15) . . ?
K6 O5W K3 92.6(12) . . ?
K4 O6W K2 173.0(12) 1_545 . ?
K1 O11W K5 90.9(11) . 1_554 ?

loop_
_geom_bond_atom_site_label_1
_geom_bond_atom_site_label_2
_geom_bond_distance
_geom_bond_site_symmetry_2
_geom_bond_publ_flag
W2 O2 1.72(3) . ?
W2 O19 1.73(2) . ?
W2 O1 1.84(3) . ?
W2 O23 1.86(2) . ?
W2 O24 2.04(2) . ?
W2 O57 2.34(2) . ?
W3 O3 1.72(3) . ?
W3 O20 1.77(2) . ?
W3 O26 1.95(2) . ?
W3 O1 2.00(3) . ?
W3 O29 2.04(2) . ?
W3 O57 2.36(2) . ?
W3 K5 3.847(9) 1_554 ?
W4 O4 1.72(3) . ?
W4 O24 1.84(2) . ?
W4 O27 1.88(2) . ?
W4 O32 1.89(2) . ?
W4 O33 2.01(2) . ?
W4 O56 2.43(2) . ?
W5 O5 1.71(2) . ?
W5 O29 1.85(2) . ?
W5 O28 1.89(2) . ?
W5 O27 1.95(2) . ?
W5 O34 1.981(19) . ?
W5 O56 2.41(2) . ?
W5 K5 3.809(9) 1_554 ?
W6 O6 1.75(2) . ?
W6 O35 1.88(2) . ?
W6 O21 1.88(2) . ?
W6 O26 1.89(2) . ?
W6 O28 1.94(2) . ?
W6 O54 2.416(19) . ?
W6 K4 4.031(9) 1_545 ?
W7 O25 1.75(2) . ?
W7 O7 1.77(2) . ?
W7 O30 1.870(19) . ?
W7 O21 1.95(2) . ?
W7 O36 2.10(2) . ?
W7 O54 2.494(19) . ?
W8 O22 1.70(2) . ?
W8 O8 1.76(2) . ?
W8 O31 1.88(2) . ?
W8 O30 1.957(19) . ?
W8 O37 2.06(2) . ?
W8 O55 2.44(2) . ?
W9 O9 1.71(2) . ?
W9 O38 1.87(2) . ?
W9 O32 1.92(2) . ?
W9 O31 1.95(2) . ?
W9 O23 1.98(2) . ?
W9 O55 2.35(2) . ?
W9 K2 3.861(15) 1_565 ?
W10 O10 1.74(2) . ?
W10 O33 1.84(2) . ?
W10 O40 1.88(2) . ?
W10 O41 1.97(2) . ?
W10 O47 1.99(3) . ?
W10 O59 2.16(2) . ?
W11 O11 1.68(2) . ?
W11 O34 1.876(19) . ?
W11 O42 1.91(2) . ?
W11 O48 1.95(2) . ?
W11 O41 1.96(2) . ?
W11 O59 2.17(2) . ?
W12 O12 1.74(3) . ?
W12 O49 1.91(3) . ?
W12 O42 1.93(2) . ?
W12 O35 1.94(2) . ?
W12 O43 1.97(3) . ?
W12 O60 2.14(2) . ?
W12 K4 3.965(10) 1_545 ?
W13 O13 1.76(2) . ?
W13 O36 1.79(2) . ?
W13 O44 1.88(2) . ?
W13 O43 1.89(3) . ?
W13 O50 2.02(2) . ?
W13 O60 2.17(2) . ?
W14 O14 1.80(3) . ?
W14 O37 1.83(2) . ?
W14 O44 1.94(2) . ?
W14 O39 1.95(2) . ?
W14 O45 2.05(2) . ?
W14 O58 2.22(2) . ?
W15 O15 1.66(3) . ?
W15 O46 1.91(2) . ?
W15 O40 1.93(2) . ?
W15 O38 1.98(2) . ?
W15 O39 1.99(2) . ?
W15 O58 2.14(2) . ?
W15 K2 3.933(15) 1_565 ?
W16 O16 1.73(2) . ?
W16 O47 1.83(3) . ?
W16 O52 1.84(3) . ?
W16 O51 1.88(3) . ?
W16 O46 1.89(2) . ?
W16 O61 2.28(2) . ?
W17 O17 1.72(3) . ?
W17 O48 1.88(2) . ?
W17 O53 1.92(3) . ?
W17 O49 1.96(3) . ?
W17 O52 2.03(3) . ?
W17 O61 2.27(2) . ?
W18 O18 1.76(4) . ?
W18 O45 1.81(2) . ?
W18 O50 1.89(2) . ?
W18 O51 1.97(3) . ?
W18 O53 2.02(3) . ?
W18 O61 2.19(2) . ?
W16B O52 0.91(3) . ?
W16B O48 1.86(3) . ?
W16B O61 2.23(2) . ?
W16B O47 2.25(3) . ?
W17B O53 1.15(3) . ?
W17B O49 1.82(3) . ?
W17B O50 1.97(3) . ?
W17B O61 2.52(2) . ?
W18B O51 0.84(3) . ?
W18B O45 1.87(3) . ?
W18B O61 2.15(3) . ?
W18B O46 2.35(3) . ?
Ce1 O25 2.46(2) . ?
Ce1 O25 2.46(2) 2_565 ?
Ce1 O20 2.48(2) 2_565 ?
Ce1 O20 2.48(2) . ?
Ce1 O22 2.49(2) . ?
Ce1 O22 2.49(2) 2_565 ?
Ce1 O19 2.54(2) 2_565 ?
Ce1 O19 2.54(2) . ?
P1 O57 1.50(2) . ?
P1 O56 1.52(2) . ?
P1 O55 1.53(2) . ?
P1 O54 1.56(2) . ?
K1 O9W 2.73(3) 1_554 ?
K1 O1W 2.74(3) . ?
K1 O3 2.82(3) . ?
K1 O11W 2.89(4) . ?
K1 O14 2.92(3) 1_554 ?
K1 O1W 2.94(3) 2_565 ?
K1 K1 3.98(2) 2_565 ?
K1 K5 4.165(13) 1_554 ?
K2 O15 2.80(3) 1_545 ?
K2 O7W 2.81(5) . ?
K2 O9 2.85(3) 1_545 ?
K2 O7 2.85(3) . ?
K2 O13 2.88(3) . ?
K2 O36 3.13(2) . ?
K2 O6W 3.13(3) . ?
K2 O38 3.25(3) 1_545 ?
K2 W9 3.861(15) 1_545 ?
K2 W15 3.933(15) 1_545 ?
K3 O12 2.72(3) 4_557 ?
K3 O2W 2.77(5) . ?
K3 O5 2.84(2) . ?
K3 O10 2.86(3) 4_547 ?
K3 O11 2.87(3) . ?
K3 O34 3.04(2) . ?
K3 O5W 3.04(4) . ?
K3 K4 4.043(13) 4_547 ?
K4 O12 2.79(3) 1_565 ?
K4 O10 2.84(2) . ?
K4 O4W 2.84(4) . ?
K4 O4 2.87(3) . ?
K4 O11 2.91(3) 4_557 ?
K4 O6W 2.96(3) 1_565 ?
K4 O6 3.00(3) 1_565 ?
K4 O33 3.30(2) . ?
K4 O35 3.36(3) 1_565 ?
K4 W12 3.965(10) 1_565 ?
K4 W6 4.031(9) 1_565 ?
K4 K3 4.043(13) 4_557 ?
K5 O3 2.76(3) 1_556 ?
K5 O18 2.82(4) . ?
K5 O14 2.83(3) . ?
K5 O11W 2.95(4) 1_556 ?
K5 O5 2.97(2) 1_556 ?
K5 O45 3.01(3) . ?
K5 O29 3.02(3) 1_556 ?
K5 W5 3.809(9) 1_556 ?
K5 W3 3.847(9) 1_556 ?
K5 K1 4.165(14) 1_556 ?
K5 K6 4.52(2) 1_556 ?
K6 O5W 2.60(4) . ?
K6 O17 2.69(3) 4_557 ?
K6 O27 2.69(3) . ?
K6 O2W 2.81(5) . ?
K6 O5 3.36(3) . ?
K6 K5 4.52(2) 1_554 ?
O3 K5 2.76(3) 1_554 ?
O5 K5 2.97(2) 1_554 ?
O6 K4 3.00(3) 1_545 ?
O9 K2 2.85(3) 1_565 ?
O10 K3 2.86(3) 4_557 ?
O11 K4 2.91(3) 4_547 ?
O12 K3 2.72(3) 4_547 ?
O12 K4 2.79(3) 1_545 ?
O14 K1 2.92(3) 1_556 ?
O15 K2 2.80(3) 1_565 ?
O17 K6 2.69(3) 4_547 ?
O29 K5 3.02(3) 1_554 ?
O35 K4 3.36(3) 1_545 ?
O38 K2 3.25(3) 1_565 ?
O1W K1 2.94(3) 2_565 ?
O6W K4 2.96(3) 1_545 ?
O9W K1 2.73(3) 1_556 ?
O11W K5 2.95(4) 1_554 ?
